data_1503946
loop_
_publ_author_name
'Wang, Kung K.'
'Wang, Yu-Hsuan'
'Yang, Hua'
'Akhmedov, Novruz G.'
'Petersen, Jeffrey L.'

_publ_section_title
;
 Synthesis of a C(56)H(40) hydrocarbon bearing a 54-carbon framework of
 C(60).
;
_journal_issue 12
_journal_name_full 'Organic letters'
_journal_page_first 2527
_journal_page_last 2530
_journal_paper_doi 10.1021/ol900749a
_journal_volume 11
_journal_year 2009
_chemical_formula_sum 'C24 H24 O5'
_chemical_formula_weight 392.43
_chemical_name_systematic
; 
 ? 
;
_space_group_IT_number 14
_symmetry_cell_setting monoclinic
_symmetry_space_group_name_Hall '-P 2ybc'
_symmetry_space_group_name_H-M 'P 1 21/c 1'
_atom_sites_solution_hydrogens geom
_atom_sites_solution_primary direct
_atom_sites_solution_secondary difmap
_audit_creation_method SHELXL-97
_cell_angle_alpha 90.00
_cell_angle_beta 112.619(1)
_cell_angle_gamma 90.00
_cell_formula_units_Z 4
_cell_length_a 16.5901(13)
_cell_length_b 6.2077(5)
_cell_length_c 21.518(2)
_cell_measurement_reflns_used 6436
_cell_measurement_temperature 223(2)
_cell_measurement_theta_max 27.47
_cell_measurement_theta_min 2.45
_cell_volume 2045.6(3)
_computing_structure_refinement 'SHELXL-97 (Sheldrick, 1997)'
_computing_structure_solution 'SHELXS-97 (Sheldrick, 1990)'
_diffrn_ambient_temperature 223(2)
_diffrn_measured_fraction_theta_full 0.990
_diffrn_measured_fraction_theta_max 0.990
_diffrn_radiation_monochromator graphite
_diffrn_radiation_source 'fine-focus sealed tube'
_diffrn_radiation_type MoK\a
_diffrn_radiation_wavelength 0.71073
_diffrn_reflns_av_R_equivalents 0.0374
_diffrn_reflns_av_sigmaI/netI 0.0481
_diffrn_reflns_limit_h_max 19
_diffrn_reflns_limit_h_min -21
_diffrn_reflns_limit_k_max 8
_diffrn_reflns_limit_k_min -7
_diffrn_reflns_limit_l_max 27
_diffrn_reflns_limit_l_min -27
_diffrn_reflns_number 13448
_diffrn_reflns_theta_full 27.50
_diffrn_reflns_theta_max 27.50
_diffrn_reflns_theta_min 1.97
_exptl_absorpt_coefficient_mu 0.089
_exptl_absorpt_correction_type empirical
_exptl_absorpt_process_details SADABS
_exptl_crystal_density_diffrn 1.274
_exptl_crystal_density_method 'not measured'
_exptl_crystal_F_000 832
_exptl_crystal_size_max 0.40
_exptl_crystal_size_mid 0.36
_exptl_crystal_size_min 0.30
_refine_diff_density_max 0.222
_refine_diff_density_min -0.181
_refine_diff_density_rms 0.039
_refine_ls_extinction_method none
_refine_ls_goodness_of_fit_ref 1.041
_refine_ls_hydrogen_treatment riding
_refine_ls_matrix_type full
_refine_ls_number_parameters 274
_refine_ls_number_reflns 4626
_refine_ls_number_restraints 22
_refine_ls_restrained_S_all 1.041
_refine_ls_R_factor_all 0.0702
_refine_ls_R_factor_gt 0.0481
_refine_ls_shift/su_max 0.071
_refine_ls_shift/su_mean 0.002
_refine_ls_structure_factor_coef Fsqd
_refine_ls_weighting_details 'calc w=1/[\s^2^(Fo^2^)+(0.0675P)^2^+0.2375P] where P=(Fo^2^+2Fc^2^)/3'
_refine_ls_weighting_scheme calc
_refine_ls_wR_factor_gt 0.1263
_refine_ls_wR_factor_ref 0.1403
_reflns_number_gt 3244
_reflns_number_total 4626
_reflns_threshold_expression >2sigma(I)
_cod_data_source_file ol900749a_si_003.cif
_cod_data_source_block hy19ccd
_cod_original_sg_symbol_H-M P21/c
_cod_database_code 1503946

loop_
_symmetry_equiv_pos_as_xyz
'x, y, z'
'-x, y+1/2, -z+1/2'
'-x, -y, -z'
'x, -y-1/2, z-1/2'

loop_
_atom_site_label
_atom_site_type_symbol
_atom_site_fract_x
_atom_site_fract_y
_atom_site_fract_z
_atom_site_U_iso_or_equiv
_atom_site_adp_type
_atom_site_occupancy
_atom_site_symmetry_multiplicity
_atom_site_calc_flag
_atom_site_refinement_flags
_atom_site_disorder_assembly
_atom_site_disorder_group
O1 O 0.11865(7) 0.02119(16) 0.28855(5) 0.0628(3) Uani 0.8929(19) 1 d P A 1
C1 C 0.18105(8) 0.1447(2) 0.33970(6) 0.0569(3) Uani 0.8929(19) 1 d P A 1
H1A H 0.2395 0.1216 0.3398 0.068 Uiso 0.8929(19) 1 calc PR A 1
H1B H 0.1817 0.1048 0.3839 0.068 Uiso 0.8929(19) 1 calc PR A 1
C4 C 0.09995(9) 0.1438(2) 0.22754(6) 0.0599(4) Uani 0.8929(19) 1 d P A 1
H4A H 0.0461 0.0935 0.1917 0.072 Uiso 0.8929(19) 1 calc PR A 1
H4B H 0.1481 0.1341 0.2120 0.072 Uiso 0.8929(19) 1 calc PR A 1
O1' O 0.1799(6) 0.0432(13) 0.2761(4) 0.090(4) Uani 0.1071(19) 1 d PDU A 2
C1' C 0.18105(8) 0.1447(2) 0.33970(6) 0.0569(3) Uani 0.1071(19) 1 d PDU A 2
H1C H 0.2398 0.1365 0.3750 0.068 Uiso 0.1071(19) 1 calc PR A 2
H1D H 0.1405 0.0697 0.3554 0.068 Uiso 0.1071(19) 1 calc PR A 2
C4' C 0.09995(9) 0.1438(2) 0.22754(6) 0.0599(4) Uani 0.1071(19) 1 d PDU A 2
H4C H 0.0490 0.0581 0.2247 0.072 Uiso 0.1071(19) 1 calc PR A 2
H4D H 0.1027 0.1460 0.1829 0.072 Uiso 0.1071(19) 1 calc PR A 2
O2 O 0.02176(6) 0.38292(15) 0.10134(4) 0.0677(3) Uani 1 1 d . . .
O3 O 0.01415(5) 0.73918(13) 0.11243(3) 0.0514(2) Uani 1 1 d . . .
O4 O 0.31433(7) 0.40165(17) 0.44422(4) 0.0734(3) Uani 1 1 d . A .
O5 O 0.34274(5) 0.72653(14) 0.41254(4) 0.0555(2) Uani 1 1 d . A .
C2 C 0.15355(7) 0.37984(19) 0.32375(5) 0.0435(3) Uani 1 1 d D . .
H2 H 0.1211 0.4260 0.3516 0.052 Uiso 1 1 calc R A 1
C3 C 0.08960(7) 0.37299(19) 0.24863(5) 0.0437(3) Uani 1 1 d D A .
H3 H 0.0292 0.3917 0.2463 0.052 Uiso 1 1 calc R B 1
C5 C 0.22743(6) 0.54035(17) 0.33321(4) 0.0378(2) Uani 1 1 d . A .
H5 H 0.2002 0.6848 0.3273 0.045 Uiso 1 1 calc R . .
C6 C 0.26348(6) 0.52027(16) 0.27770(4) 0.0359(2) Uani 1 1 d . . .
C7 C 0.20419(6) 0.53464(16) 0.21430(4) 0.0355(2) Uani 1 1 d . A .
C8 C 0.10913(6) 0.55148(17) 0.20693(4) 0.0372(2) Uani 1 1 d . . .
H8 H 0.1018 0.6917 0.2260 0.045 Uiso 1 1 calc R A .
C9 C 0.04413(6) 0.54288(19) 0.13447(5) 0.0427(3) Uani 1 1 d . A .
C10 C -0.04458(10) 0.7567(3) 0.04254(6) 0.0724(5) Uani 1 1 d . . .
H10A H -0.0136 0.7196 0.0139 0.109 Uiso 1 1 calc R . .
H10B H -0.0661 0.9033 0.0332 0.109 Uiso 1 1 calc R . .
H10C H -0.0933 0.6589 0.0337 0.109 Uiso 1 1 calc R . .
C11 C 0.29874(7) 0.5409(2) 0.40310(5) 0.0453(3) Uani 1 1 d . . .
C12 C 0.42103(9) 0.7451(3) 0.47219(7) 0.0815(5) Uani 1 1 d . . .
H12A H 0.4126 0.6743 0.5094 0.122 Uiso 1 1 calc R A .
H12B H 0.4342 0.8962 0.4829 0.122 Uiso 1 1 calc R . .
H12C H 0.4691 0.6775 0.4645 0.122 Uiso 1 1 calc R . .
C13 C 0.35912(6) 0.49289(18) 0.29640(4) 0.0395(3) Uani 1 1 d . A .
C14 C 0.40045(7) 0.3021(2) 0.32567(5) 0.0513(3) Uani 1 1 d . . .
H14 H 0.3672 0.1873 0.3317 0.062 Uiso 1 1 calc R A .
C15 C 0.49021(8) 0.2796(2) 0.34603(6) 0.0622(4) Uani 1 1 d . A .
H15 H 0.5174 0.1496 0.3653 0.075 Uiso 1 1 calc R . .
C16 C 0.53953(8) 0.4482(3) 0.33793(6) 0.0658(4) Uani 1 1 d . . .
H16 H 0.6004 0.4336 0.3523 0.079 Uiso 1 1 calc R A .
C17 C 0.49997(8) 0.6363(3) 0.30902(6) 0.0632(4) Uani 1 1 d . A .
H17 H 0.5337 0.7506 0.3033 0.076 Uiso 1 1 calc R . .
C18 C 0.41003(7) 0.6591(2) 0.28797(5) 0.0510(3) Uani 1 1 d . . .
H18 H 0.3833 0.7886 0.2678 0.061 Uiso 1 1 calc R A .
C19 C 0.22652(6) 0.53286(18) 0.15346(4) 0.0386(3) Uani 1 1 d . . .
C20 C 0.26433(7) 0.3552(2) 0.13650(5) 0.0495(3) Uani 1 1 d . A .
H20 H 0.2772 0.2324 0.1642 0.059 Uiso 1 1 calc R . .
C21 C 0.28343(8) 0.3562(3) 0.07910(6) 0.0613(4) Uani 1 1 d . . .
H21 H 0.3091 0.2345 0.0682 0.074 Uiso 1 1 calc R A .
C22 C 0.26507(8) 0.5339(3) 0.03830(5) 0.0642(4) Uani 1 1 d . A .
H22 H 0.2779 0.5338 -0.0006 0.077 Uiso 1 1 calc R . .
C23 C 0.22794(8) 0.7122(2) 0.05417(6) 0.0633(4) Uani 1 1 d . . .
H23 H 0.2157 0.8345 0.0263 0.076 Uiso 1 1 calc R A .
C24 C 0.20834(7) 0.7122(2) 0.11165(5) 0.0505(3) Uani 1 1 d . A .
H24 H 0.1826 0.8344 0.1222 0.061 Uiso 1 1 calc R . .

loop_
_atom_site_aniso_label
_atom_site_aniso_U_11
_atom_site_aniso_U_22
_atom_site_aniso_U_33
_atom_site_aniso_U_23
_atom_site_aniso_U_13
_atom_site_aniso_U_12
O1 0.0729(6) 0.0546(6) 0.0551(5) 0.0021(4) 0.0183(4) -0.0248(5)
C1 0.0610(6) 0.0547(7) 0.0517(6) 0.0033(5) 0.0178(5) -0.0117(6)
C4 0.0731(7) 0.0513(7) 0.0496(6) -0.0047(5) 0.0173(5) -0.0218(6)
O1' 0.090(7) 0.035(4) 0.096(7) 0.004(4) -0.018(6) 0.022(4)
C1' 0.0610(6) 0.0547(7) 0.0517(6) 0.0033(5) 0.0178(5) -0.0117(6)
C4' 0.0731(7) 0.0513(7) 0.0496(6) -0.0047(5) 0.0173(5) -0.0218(6)
O2 0.0827(6) 0.0644(5) 0.0406(4) -0.0142(4) 0.0065(4) -0.0120(5)
O3 0.0485(4) 0.0636(5) 0.0338(3) 0.0008(3) 0.0067(3) 0.0086(4)
O4 0.0890(6) 0.0837(6) 0.0347(4) 0.0115(4) 0.0095(4) -0.0103(5)
O5 0.0530(4) 0.0633(5) 0.0415(4) -0.0138(4) 0.0084(3) -0.0090(4)
C2 0.0436(5) 0.0551(6) 0.0350(4) -0.0019(4) 0.0186(4) -0.0030(5)
C3 0.0354(4) 0.0583(7) 0.0389(5) -0.0027(5) 0.0160(4) -0.0063(5)
C5 0.0415(5) 0.0422(5) 0.0285(4) -0.0038(4) 0.0121(3) 0.0014(4)
C6 0.0390(4) 0.0377(5) 0.0313(4) -0.0013(4) 0.0138(3) -0.0036(4)
C7 0.0372(4) 0.0364(5) 0.0320(4) -0.0020(4) 0.0124(3) -0.0037(4)
C8 0.0361(4) 0.0417(5) 0.0312(4) -0.0058(4) 0.0099(3) 0.0018(4)
C9 0.0382(5) 0.0529(6) 0.0351(4) -0.0058(4) 0.0119(4) -0.0025(5)
C10 0.0676(8) 0.0982(11) 0.0364(6) 0.0083(7) 0.0036(5) 0.0121(8)
C11 0.0493(5) 0.0565(7) 0.0311(4) -0.0050(4) 0.0166(4) -0.0006(5)
C12 0.0571(8) 0.1113(12) 0.0579(7) -0.0265(8) 0.0020(6) -0.0133(8)
C13 0.0372(5) 0.0526(6) 0.0263(4) -0.0037(4) 0.0096(3) -0.0020(4)
C14 0.0489(6) 0.0609(7) 0.0409(5) 0.0002(5) 0.0138(4) 0.0051(5)
C15 0.0531(6) 0.0820(9) 0.0437(6) -0.0021(6) 0.0100(5) 0.0195(6)
C16 0.0366(5) 0.1097(11) 0.0453(6) -0.0093(7) 0.0096(5) 0.0055(7)
C17 0.0428(6) 0.0949(10) 0.0498(6) -0.0036(6) 0.0153(5) -0.0141(6)
C18 0.0431(5) 0.0651(7) 0.0423(5) 0.0028(5) 0.0134(4) -0.0059(5)
C19 0.0334(4) 0.0515(6) 0.0287(4) -0.0020(4) 0.0094(3) -0.0056(4)
C20 0.0454(5) 0.0656(7) 0.0357(5) -0.0012(5) 0.0134(4) 0.0043(5)
C21 0.0493(6) 0.0939(10) 0.0420(5) -0.0131(6) 0.0190(4) 0.0029(6)
C22 0.0492(6) 0.1125(11) 0.0322(5) -0.0038(6) 0.0170(4) -0.0136(7)
C23 0.0611(7) 0.0864(9) 0.0414(5) 0.0145(6) 0.0185(5) -0.0117(7)
C24 0.0515(6) 0.0580(7) 0.0424(5) 0.0064(5) 0.0184(4) -0.0054(5)

loop_
_atom_type_symbol
_atom_type_description
_atom_type_scat_dispersion_real
_atom_type_scat_dispersion_imag
_atom_type_scat_source
C C 0.0033 0.0016 'International Tables Vol C Tables 4.2.6.8 and 6.1.1.4'
H H 0.0000 0.0000 'International Tables Vol C Tables 4.2.6.8 and 6.1.1.4'
O O 0.0106 0.0060 'International Tables Vol C Tables 4.2.6.8 and 6.1.1.4'

loop_
_geom_angle_atom_site_label_1
_geom_angle_atom_site_label_2
_geom_angle_atom_site_label_3
_geom_angle
C1 O1 C4 105.00(9)
O1 C1 C2 106.11(9)
O1 C4 C3 103.36(10)
C9 O3 C10 116.64(9)
C11 O5 C12 117.25(10)
C1 C2 C5 115.91(9)
C1 C2 C3 103.45(9)
C5 C2 C3 110.30(9)
C4 C3 C8 115.23(10)
C4 C3 C2 103.01(9)
C8 C3 C2 111.97(8)
C11 C5 C2 114.40(9)
C11 C5 C6 112.59(9)
C2 C5 C6 112.08(8)
C7 C6 C13 124.74(10)
C7 C6 C5 115.67(9)
C13 C6 C5 119.56(7)
C6 C7 C19 123.98(9)
C6 C7 C8 115.70(9)
C19 C7 C8 120.31(7)
C9 C8 C7 113.68(9)
C9 C8 C3 110.39(8)
C7 C8 C3 109.35(8)
O2 C9 O3 124.04(9)
O2 C9 C8 125.23(10)
O3 C9 C8 110.73(9)
O4 C11 O5 124.22(9)
O4 C11 C5 126.82(11)
O5 C11 C5 108.96(9)
C18 C13 C14 118.21(10)
C18 C13 C6 121.22(10)
C14 C13 C6 120.51(10)
C15 C14 C13 120.68(12)
C16 C15 C14 120.00(13)
C17 C16 C15 120.08(12)
C16 C17 C18 120.18(13)
C13 C18 C17 120.83(12)
C20 C19 C24 118.35(10)
C20 C19 C7 121.84(10)
C24 C19 C7 119.81(10)
C19 C20 C21 120.80(12)
C22 C21 C20 120.25(13)
C21 C22 C23 120.05(12)
C22 C23 C24 120.04(12)
C19 C24 C23 120.52(12)

loop_
_geom_bond_atom_site_label_1
_geom_bond_atom_site_label_2
_geom_bond_distance
O1 C1 1.4123(15)
O1 C4 1.4444(15)
C1 C2 1.5284(17)
C4 C3 1.5227(17)
O2 C9 1.1951(13)
O3 C9 1.3326(14)
O3 C10 1.4477(12)
O4 C11 1.1918(14)
O5 C11 1.3373(15)
O5 C12 1.4371(14)
C2 C5 1.5312(15)
C2 C3 1.5560(13)
C3 C8 1.5367(16)
C5 C11 1.5144(12)
C5 C6 1.5327(15)
C6 C7 1.3433(12)
C6 C13 1.4891(14)
C7 C19 1.4915(14)
C7 C8 1.5266(14)
C8 C9 1.5178(12)
C13 C18 1.3885(17)
C13 C14 1.3919(16)
C14 C15 1.3882(18)
C15 C16 1.380(2)
C16 C17 1.366(2)
C17 C18 1.3899(17)
C19 C20 1.3855(17)
C19 C24 1.3896(16)
C20 C21 1.3881(17)
C21 C22 1.369(2)
C22 C23 1.372(2)
C23 C24 1.3946(18)
